data_4075468
loop_
_publ_author_name
'Bailey, Brad C.'
'Basuli, Falguni'
'Huffman, John C.'
'Mindiola, Daniel J.'

_publ_section_title
;
 Oxidatively Induced \a-Hydrogen Abstraction. A Mild Protocol to Generate
 Terminal Titanium Alkylidenes Containing a \b-Hydrogen
;
_journal_issue 16
_journal_name_full Organometallics
_journal_page_first 3963
_journal_paper_doi 10.1021/om060308k
_journal_volume 25
_journal_year 2006
_chemical_formula_moiety 'C43 H71 N2 Ti'
_chemical_formula_sum 'C43 H71 N2 Ti'
_chemical_formula_weight 663.92
_chemical_name_systematic
; 
 ? 
;
_space_group_IT_number 14
_symmetry_cell_setting monoclinic
_symmetry_space_group_name_Hall '-P 2ybc'
_symmetry_space_group_name_H-M 'P 1 21/c 1'
_atom_sites_solution_hydrogens geom
_atom_sites_solution_primary direct
_atom_sites_solution_secondary difmap
_audit_creation_method SHELXL-97
_cell_angle_alpha 90.00
_cell_angle_beta 114.6760(10)
_cell_angle_gamma 90.00
_cell_formula_units_Z 8
_cell_length_a 28.3795(14)
_cell_length_b 12.6335(7)
_cell_length_c 24.9760(13)
_cell_measurement_reflns_used 2030
_cell_measurement_temperature 123(2)
_cell_measurement_theta_max 30.01
_cell_measurement_theta_min 2.76
_cell_volume 8137.0(7)
_computing_cell_refinement 'SAINT (Bruker, 1999)'
_computing_data_collection 'SMART (Bruker, 1999)'
_computing_data_reduction 'SAINT (Bruker, 1999), XTEL (local package)'
_computing_molecular_graphics 'Reciprocal Net (http://recipnet.org)'
_computing_structure_refinement 'SHELXL-97 (Sheldrick, 1997)'
_computing_structure_solution 'SHELXS-97 (Sheldrick, 1990)'
_diffrn_ambient_temperature 123(2)
_diffrn_detector 'CCD area detector'
_diffrn_detector_area_resol_mean 44.52
_diffrn_detector_type 'Bruker SMART 6000'
_diffrn_measured_fraction_theta_full 0.998
_diffrn_measured_fraction_theta_max 0.998
_diffrn_measurement_details '   0.30 degree frames measured for 5.16 seconds each'
_diffrn_measurement_device 'three-circle goniometer with fixed chi'
_diffrn_measurement_device_type 'Bruker Platform goniometer'
_diffrn_measurement_method '\w scans'
_diffrn_radiation_monochromator graphite
_diffrn_radiation_source 'fine-focus sealed tube'
_diffrn_radiation_type MoK\a
_diffrn_radiation_wavelength 0.71073
_diffrn_reflns_av_R_equivalents 0.0517
_diffrn_reflns_av_sigmaI/netI 0.0381
_diffrn_reflns_limit_h_max 39
_diffrn_reflns_limit_h_min -39
_diffrn_reflns_limit_k_max 17
_diffrn_reflns_limit_k_min -17
_diffrn_reflns_limit_l_max 35
_diffrn_reflns_limit_l_min -35
_diffrn_reflns_number 183625
_diffrn_reflns_theta_full 30.04
_diffrn_reflns_theta_max 30.04
_diffrn_reflns_theta_min 1.84
_diffrn_standards_decay_% 0.0
_exptl_absorpt_coefficient_mu 0.240
_exptl_absorpt_correction_type none
_exptl_crystal_colour green
_exptl_crystal_density_diffrn 1.084
_exptl_crystal_density_method 'not measured'
_exptl_crystal_description cube
_exptl_crystal_F_000 2920
_exptl_crystal_size_max 0.35
_exptl_crystal_size_mid 0.35
_exptl_crystal_size_min 0.35
_refine_diff_density_max 0.715
_refine_diff_density_min -0.266
_refine_diff_density_rms 0.052
_refine_ls_extinction_method none
_refine_ls_goodness_of_fit_ref 1.012
_refine_ls_hydrogen_treatment mixed
_refine_ls_matrix_type full
_refine_ls_number_parameters 1389
_refine_ls_number_reflns 23776
_refine_ls_number_restraints 0
_refine_ls_restrained_S_all 1.012
_refine_ls_R_factor_all 0.0566
_refine_ls_R_factor_gt 0.0387
_refine_ls_shift/su_max 0.004
_refine_ls_shift/su_mean 0.000
_refine_ls_structure_factor_coef Fsqd
_refine_ls_weighting_details 'calc w=1/[\s^2^(Fo^2^)+(0.0670P)^2^+0.0000P] where P=(Fo^2^+2Fc^2^)/3'
_refine_ls_weighting_scheme calc
_refine_ls_wR_factor_gt 0.1041
_refine_ls_wR_factor_ref 0.1123
_reflns_number_gt 17852
_reflns_number_total 23776
_reflns_threshold_expression >2sigma(I)
_cod_data_source_file om060308ksi20060405_114123.cif
_cod_data_source_block 05328
_cod_depositor_comments
;
The following automatic conversions were performed:

'_symmetry_cell_setting' value 'Monoclinic' changed to 'monoclinic'
according to /home/saulius/struct/CIF-dictionaries/cif_core.dic
dictionary named 'cif_core.dic' version 2.4.1 from 2010-06-29.

Automatic conversion script
Id: cif_fix_values 1715 2011-07-08 13:25:40Z adriana 
;
_cod_original_sg_symbol_Hall '-P 2ybc  '
_cod_original_sg_symbol_H-M 'P2(1)/c  '
_cod_database_code 4075468

loop_
_symmetry_equiv_pos_as_xyz
'x, y, z'
'-x, y+1/2, -z+1/2'
'-x, -y, -z'
'x, -y-1/2, z-1/2'

loop_
_atom_site_label
_atom_site_type_symbol
_atom_site_fract_x
_atom_site_fract_y
_atom_site_fract_z
_atom_site_U_iso_or_equiv
_atom_site_adp_type
_atom_site_occupancy
_atom_site_symmetry_multiplicity
_atom_site_calc_flag
_atom_site_refinement_flags
_atom_site_disorder_assembly
_atom_site_disorder_group
Ti1 Ti 0.850362(8) -0.172917(16) 0.554797(9) 0.01527(5) Uani 1 1 d . . .
H206 H 0.6434(9) 0.5069(19) 0.3781(11) 0.083(8) Uiso 1 1 d . . .
N2 N 0.90627(4) -0.26275(7) 0.54794(4) 0.01497(18) Uani 1 1 d . . .
C3 C 0.95456(4) -0.26014(9) 0.59218(5) 0.0158(2) Uani 1 1 d . . .
C4 C 0.96286(4) -0.21641(9) 0.64755(5) 0.0175(2) Uani 1 1 d . . .
C5 C 0.93086(4) -0.18461(8) 0.67499(5) 0.0157(2) Uani 1 1 d . . .
N6 N 0.87887(4) -0.17492(7) 0.64362(4) 0.01592(18) Uani 1 1 d . . .
C7 C 0.89140(4) -0.32320(9) 0.49384(5) 0.0166(2) Uani 1 1 d . . .
C8 C 0.87578(5) -0.42947(9) 0.49272(5) 0.0202(2) Uani 1 1 d . . .
C9 C 0.86272(5) -0.48732(11) 0.44096(6) 0.0273(3) Uani 1 1 d . . .
C10 C 0.86208(6) -0.44115(11) 0.39038(6) 0.0295(3) Uani 1 1 d . . .
C11 C 0.87403(5) -0.33559(11) 0.39081(6) 0.0257(3) Uani 1 1 d . . .
C12 C 0.88887(5) -0.27429(10) 0.44188(5) 0.0196(2) Uani 1 1 d . . .
C13 C 0.90105(6) -0.15879(10) 0.43788(6) 0.0263(3) Uani 1 1 d . . .
C14 C 0.85323(7) -0.10197(14) 0.39265(7) 0.0395(4) Uani 1 1 d . . .
C15 C 0.94670(7) -0.14210(14) 0.42102(7) 0.0362(3) Uani 1 1 d . . .
C16 C 0.87180(5) -0.48289(10) 0.54530(6) 0.0256(3) Uani 1 1 d . . .
C17 C 0.82342(6) -0.55256(11) 0.52631(7) 0.0309(3) Uani 1 1 d . . .
C18 C 0.91999(7) -0.54822(14) 0.58113(8) 0.0431(4) Uani 1 1 d . . .
C19 C 1.00596(4) -0.29080(9) 0.58731(5) 0.0196(2) Uani 1 1 d . . .
C20 C 1.00144(5) -0.36124(12) 0.53512(6) 0.0262(3) Uani 1 1 d . . .
C21 C 1.04301(5) -0.35003(12) 0.64328(6) 0.0275(3) Uani 1 1 d . . .
C22 C 1.03185(5) -0.18517(11) 0.58325(7) 0.0278(3) Uani 1 1 d . . .
C23 C 0.96199(4) -0.15316(9) 0.74123(5) 0.0186(2) Uani 1 1 d . . .
C24 C 1.00466(5) -0.23562(12) 0.77344(6) 0.0270(3) Uani 1 1 d . . .
C25 C 0.98762(5) -0.04588(11) 0.74098(6) 0.0260(3) Uani 1 1 d . . .
H25 H 0.8273(7) 0.3289(13) 0.3088(8) 0.040(5) Uiso 1 1 d . . .
C26 C 0.93160(5) -0.13943(11) 0.77934(5) 0.0237(2) Uani 1 1 d . . .
C27 C 0.84226(4) -0.17243(9) 0.67033(5) 0.0190(2) Uani 1 1 d . . .
C28 C 0.81760(5) -0.07714(10) 0.67366(5) 0.0222(2) Uani 1 1 d . . .
C29 C 0.78362(5) -0.07890(12) 0.70117(6) 0.0298(3) Uani 1 1 d . . .
C30 C 0.77319(6) -0.17117(13) 0.72358(7) 0.0341(3) Uani 1 1 d . . .
C31 C 0.79564(5) -0.26477(12) 0.71778(6) 0.0293(3) Uani 1 1 d . . .
C32 C 0.83011(5) -0.26818(10) 0.69104(5) 0.0227(2) Uani 1 1 d . . .
C33 C 0.85224(5) -0.37444(10) 0.68487(6) 0.0263(3) Uani 1 1 d . . .
C35 C 0.88429(6) -0.42683(12) 0.74462(7) 0.0323(3) Uani 1 1 d . . .
C36 C 0.82642(5) 0.02757(10) 0.64939(6) 0.0251(3) Uani 1 1 d . . .
C37 C 0.77540(6) 0.07178(13) 0.60299(7) 0.0351(3) Uani 1 1 d . . .
C38 C 0.85159(7) 0.11094(12) 0.69759(8) 0.0369(3) Uani 1 1 d . . .
C39 C 0.77862(5) -0.24368(11) 0.50034(6) 0.0275(3) Uani 1 1 d . . .
C40 C 0.72340(5) -0.21264(11) 0.48754(6) 0.0287(3) Uani 1 1 d . . .
C41 C 0.68378(6) -0.28001(15) 0.43891(8) 0.0431(4) Uani 1 1 d . . .
C42 C 0.71279(6) -0.21992(15) 0.54287(7) 0.0394(4) Uani 1 1 d . . .
C43 C 0.84560(5) -0.01602(10) 0.51997(6) 0.0229(2) Uani 1 1 d . . .
C44 C 0.89059(5) 0.05885(10) 0.52730(6) 0.0269(3) Uani 1 1 d . . .
C45 C 0.87110(8) 0.16528(13) 0.49763(10) 0.0478(4) Uani 1 1 d . . .
C46 C 0.92751(8) 0.07522(17) 0.59120(8) 0.0458(4) Uani 1 1 d . . .
Ti47 Ti 0.655935(8) 0.188705(16) 0.199743(9) 0.01608(5) Uani 1 1 d . . .
N48 N 0.59922(4) 0.24809(8) 0.12867(4) 0.01836(19) Uani 1 1 d . . .
C49 C 0.54965(5) 0.22864(10) 0.12284(5) 0.0217(2) Uani 1 1 d . A .
C50 C 0.53954(5) 0.21092(10) 0.17210(6) 0.0217(2) Uani 1 1 d . . .
C51 C 0.56974(4) 0.21427(9) 0.23406(5) 0.0181(2) Uani 1 1 d . . .
N52 N 0.62198(4) 0.21286(8) 0.25550(4) 0.01726(19) Uani 1 1 d . . .
C53 C 0.61046(4) 0.31632(10) 0.08867(5) 0.0198(2) Uani 1 1 d . . .
C54 C 0.63201(5) 0.27539(10) 0.05120(5) 0.0221(2) Uani 1 1 d . . .
C55 C 0.64097(5) 0.34540(12) 0.01316(6) 0.0294(3) Uani 1 1 d . . .
C56 C 0.62997(6) 0.45162(13) 0.01201(7) 0.0364(3) Uani 1 1 d . . .
C57 C 0.61087(6) 0.49153(12) 0.05061(7) 0.0356(3) Uani 1 1 d . . .
C58 C 0.60145(5) 0.42580(10) 0.08987(6) 0.0263(3) Uani 1 1 d . A .
C59 C 0.64517(5) 0.15958(11) 0.04937(6) 0.0254(3) Uani 1 1 d . . .
C60 C 0.61875(8) 0.11218(15) -0.01277(7) 0.0420(4) Uani 1 1 d . . .
C61 C 0.70392(6) 0.14407(12) 0.07237(7) 0.0320(3) Uani 1 1 d . . .
C62 C 0.58419(6) 0.47653(12) 0.13405(7) 0.0332(3) Uani 1 1 d . . .
C63 C 0.62401(14) 0.5546(2) 0.17198(12) 0.0786(9) Uani 1 1 d . A .
C64 C 0.53860(13) 0.5544(3) 0.10212(16) 0.0462(9) Uani 0.523(4) 1 d P A 1
H180 H 0.5255 0.5811 0.1302 0.069 Uiso 0.523(4) 1 calc PR A 1
H181 H 0.5107 0.5175 0.0699 0.069 Uiso 0.523(4) 1 calc PR A 1
H179 H 0.5509 0.6139 0.0861 0.069 Uiso 0.523(4) 1 calc PR A 1
C65 C 0.50207(5) 0.21437(12) 0.06218(6) 0.0310(3) Uani 1 1 d . . .
C66 C 0.50304(13) 0.2823(3) 0.00889(14) 0.0297(7) Uani 0.523(4) 1 d P A 1
H184 H 0.5343 0.2651 0.0033 0.045 Uiso 0.523(4) 1 calc PR A 1
H183 H 0.5031 0.3579 0.0178 0.045 Uiso 0.523(4) 1 calc PR A 1
H182 H 0.4723 0.2657 -0.0272 0.045 Uiso 0.523(4) 1 calc PR A 1
C67 C 0.44935(11) 0.2318(4) 0.06042(14) 0.0437(10) Uani 0.523(4) 1 d P A 1
H186 H 0.4234 0.2301 0.0194 0.066 Uiso 0.523(4) 1 calc PR A 1
H185 H 0.4483 0.3007 0.0778 0.066 Uiso 0.523(4) 1 calc PR A 1
H187 H 0.4418 0.1758 0.0828 0.066 Uiso 0.523(4) 1 calc PR A 1
C68 C 0.50369(13) 0.0953(3) 0.04273(14) 0.0420(9) Uani 0.523(4) 1 d P A 1
H189 H 0.4744 0.0824 0.0047 0.063 Uiso 0.523(4) 1 calc PR A 1
H188 H 0.5014 0.0475 0.0724 0.063 Uiso 0.523(4) 1 calc PR A 1
H190 H 0.5363 0.0826 0.0391 0.063 Uiso 0.523(4) 1 calc PR A 1
C69 C 0.53604(5) 0.21522(11) 0.26975(6) 0.0253(3) Uani 1 1 d . . .
C70 C 0.49809(9) 0.3086(2) 0.24855(9) 0.0574(6) Uani 1 1 d . . .
C71 C 0.50508(9) 0.1107(2) 0.25612(8) 0.0559(6) Uani 1 1 d . . .
C72 C 0.56391(5) 0.22386(13) 0.33714(6) 0.0281(3) Uani 1 1 d . . .
C73 C 0.65738(4) 0.22005(10) 0.31726(5) 0.0195(2) Uani 1 1 d . . .
C74 C 0.67643(5) 0.12604(10) 0.35002(5) 0.0217(2) Uani 1 1 d . . .
C75 C 0.71150(5) 0.13433(12) 0.40892(6) 0.0272(3) Uani 1 1 d . . .
C76 C 0.72805(5) 0.23166(12) 0.43519(6) 0.0301(3) Uani 1 1 d . . .
C77 C 0.71040(5) 0.32250(12) 0.40239(6) 0.0286(3) Uani 1 1 d . . .
C78 C 0.67564(5) 0.32009(10) 0.34307(6) 0.0232(2) Uani 1 1 d . . .
C79 C 0.65881(5) 0.42473(11) 0.31086(7) 0.0292(3) Uani 1 1 d . . .
C80 C 0.62266(7) 0.48644(15) 0.33157(12) 0.0527(5) Uani 1 1 d . . .
C81 C 0.70475(7) 0.49732(13) 0.31960(9) 0.0384(4) Uani 1 1 d . . .
C82 C 0.66094(5) 0.01562(10) 0.32457(6) 0.0245(3) Uani 1 1 d . . .
C83 C 0.70896(6) -0.05186(12) 0.33440(7) 0.0303(3) Uani 1 1 d . . .
C84 C 0.62836(6) -0.04328(13) 0.35113(8) 0.0370(3) Uani 1 1 d . . .
C85 C 0.73043(5) 0.25921(10) 0.23336(6) 0.0212(2) Uani 1 1 d . . .
C86 C 0.77310(5) 0.20981(10) 0.28860(6) 0.0216(2) Uani 1 1 d . . .
C87 C 0.80262(6) 0.12559(12) 0.27149(7) 0.0321(3) Uani 1 1 d . . .
C88 C 0.81102(6) 0.29110(13) 0.32911(7) 0.0315(3) Uani 1 1 d . . .
C89 C 0.66607(5) 0.02609(10) 0.18264(6) 0.0214(2) Uani 1 1 d . . .
C90 C 0.62238(5) -0.04772(10) 0.14322(6) 0.0253(3) Uani 1 1 d . . .
C91 C 0.58754(6) -0.08308(14) 0.17253(7) 0.0345(3) Uani 1 1 d . . .
C92 C 0.64338(8) -0.14327(15) 0.12327(10) 0.0473(4) Uani 1 1 d . . .
H93 H 0.9983(6) -0.2064(11) 0.6725(6) 0.018(3) Uiso 1 1 d . . .
H94 H 0.8530(6) -0.5602(13) 0.4393(6) 0.028(4) Uiso 1 1 d . . .
H95 H 0.8532(6) -0.4838(13) 0.3559(7) 0.033(4) Uiso 1 1 d . . .
H96 H 0.8742(6) -0.3030(12) 0.3551(7) 0.028(4) Uiso 1 1 d . . .
H97 H 0.9107(6) -0.1292(12) 0.4749(7) 0.027(4) Uiso 1 1 d . . .
H98 H 0.8218(7) -0.1200(14) 0.3999(8) 0.047(5) Uiso 1 1 d . . .
H99 H 0.8463(7) -0.1252(14) 0.3503(8) 0.050(5) Uiso 1 1 d . . .
H100 H 0.8584(7) -0.0280(16) 0.3925(8) 0.051(5) Uiso 1 1 d . . .
H101 H 0.9386(7) -0.1718(13) 0.3813(8) 0.041(5) Uiso 1 1 d . . .
H102 H 0.9538(7) -0.0650(16) 0.4213(8) 0.054(5) Uiso 1 1 d . . .
H103 H 0.9762(7) -0.1767(14) 0.4478(8) 0.044(5) Uiso 1 1 d . . .
H104 H 0.8687(6) -0.4332(13) 0.5690(7) 0.028(4) Uiso 1 1 d . . .
H105 H 0.8246(6) -0.6110(12) 0.5006(7) 0.026(4) Uiso 1 1 d . . .
H106 H 0.8201(7) -0.5831(14) 0.5602(8) 0.043(5) Uiso 1 1 d . . .
H107 H 0.7927(7) -0.5087(14) 0.5066(8) 0.046(5) Uiso 1 1 d . . .
H108 H 0.9150(7) -0.5862(16) 0.6150(9) 0.056(5) Uiso 1 1 d . . .
H109 H 0.9283(7) -0.6042(14) 0.5545(8) 0.039(5) Uiso 1 1 d . . .
H110 H 0.9512(7) -0.5031(15) 0.5973(8) 0.053(5) Uiso 1 1 d . . .
H111 H 0.9833(7) -0.3270(13) 0.4991(8) 0.035(4) Uiso 1 1 d . . .
H112 H 0.9864(6) -0.4306(13) 0.5376(7) 0.029(4) Uiso 1 1 d . . .
H113 H 1.0364(6) -0.3725(12) 0.5386(7) 0.034(4) Uiso 1 1 d . . .
H114 H 1.0253(7) -0.4099(14) 0.6528(8) 0.044(5) Uiso 1 1 d . . .
H115 H 1.0717(6) -0.3743(12) 0.6368(7) 0.030(4) Uiso 1 1 d . . .
H116 H 1.0554(6) -0.3084(12) 0.6785(7) 0.028(4) Uiso 1 1 d . . .
H117 H 1.0099(6) -0.1451(13) 0.5490(7) 0.032(4) Uiso 1 1 d . . .
H118 H 1.0408(6) -0.1438(13) 0.6178(8) 0.035(4) Uiso 1 1 d . . .
H119 H 1.0651(7) -0.1988(13) 0.5801(7) 0.040(5) Uiso 1 1 d . . .
H120 H 0.9911(6) -0.3077(13) 0.7694(7) 0.034(4) Uiso 1 1 d . . .
H121 H 1.0331(7) -0.2343(13) 0.7621(7) 0.037(4) Uiso 1 1 d . . .
H122 H 1.0217(6) -0.2223(13) 0.8131(8) 0.034(4) Uiso 1 1 d . . .
H123 H 1.0099(6) -0.0505(12) 0.7206(6) 0.026(4) Uiso 1 1 d . . .
H124 H 1.0090(6) -0.0240(13) 0.7832(7) 0.038(4) Uiso 1 1 d . . .
H125 H 0.9606(7) 0.0088(14) 0.7210(7) 0.042(5) Uiso 1 1 d . . .
H126 H 0.9573(6) -0.1167(11) 0.8178(7) 0.024(4) Uiso 1 1 d . . .
H127 H 0.9155(6) -0.2082(13) 0.7848(7) 0.036(4) Uiso 1 1 d . . .
H128 H 0.9065(6) -0.0847(13) 0.7659(7) 0.031(4) Uiso 1 1 d . . .
H129 H 0.7679(6) -0.0164(13) 0.7044(7) 0.038(4) Uiso 1 1 d . . .
H130 H 0.7502(7) -0.1724(14) 0.7392(8) 0.047(5) Uiso 1 1 d . . .
H131 H 0.7881(6) -0.3265(12) 0.7309(7) 0.031(4) Uiso 1 1 d . . .
H132 H 0.8770(6) -0.3639(12) 0.6660(7) 0.031(4) Uiso 1 1 d . . .
H133 H 0.7836(7) -0.4588(15) 0.6637(8) 0.049(5) Uiso 1 1 d . . .
H134 H 0.7889(7) -0.4249(14) 0.6069(8) 0.045(5) Uiso 1 1 d . . .
H135 H 0.8234(7) -0.5192(15) 0.6457(7) 0.041(5) Uiso 1 1 d . . .
H136 H 0.8621(6) -0.4384(13) 0.7664(7) 0.038(4) Uiso 1 1 d . . .
H137 H 0.8979(7) -0.5013(14) 0.7382(8) 0.044(5) Uiso 1 1 d . . .
H138 H 0.9139(8) -0.3857(16) 0.7684(9) 0.057(6) Uiso 1 1 d . . .
H139 H 0.8499(5) 0.0142(10) 0.6312(6) 0.015(3) Uiso 1 1 d . . .
H140 H 0.7506(6) 0.0847(13) 0.6209(7) 0.039(4) Uiso 1 1 d . . .
H141 H 0.7577(6) 0.0201(13) 0.5717(7) 0.034(4) Uiso 1 1 d . . .
H142 H 0.7824(7) 0.1337(15) 0.5836(8) 0.051(5) Uiso 1 1 d . . .
H143 H 0.8565(8) 0.1781(15) 0.6792(9) 0.053(5) Uiso 1 1 d . . .
H144 H 0.8856(7) 0.0876(14) 0.7285(8) 0.049(5) Uiso 1 1 d . . .
H145 H 0.8285(7) 0.1258(15) 0.7163(8) 0.050(5) Uiso 1 1 d . . .
H146 H 0.7795(8) -0.2443(16) 0.4552(9) 0.064(6) Uiso 1 1 d . . .
H147 H 0.7832(7) -0.3236(15) 0.5178(8) 0.053(5) Uiso 1 1 d . . .
H148 H 0.7180(6) -0.1351(13) 0.4728(7) 0.032(4) Uiso 1 1 d . . .
H149 H 0.6881(7) -0.3562(16) 0.4538(8) 0.048(5) Uiso 1 1 d . . .
H150 H 0.6941(8) -0.2786(17) 0.4003(10) 0.071(6) Uiso 1 1 d . . .
H151 H 0.6472(8) -0.2566(16) 0.4317(9) 0.059(6) Uiso 1 1 d . . .
H152 H 0.7189(9) -0.3007(18) 0.5591(10) 0.076(7) Uiso 1 1 d . . .
H153 H 0.6745(9) -0.2019(16) 0.5312(9) 0.067(6) Uiso 1 1 d . . .
H154 H 0.7404(8) -0.1734(16) 0.5769(9) 0.062(6) Uiso 1 1 d . . .
H155 H 0.8240(6) -0.0252(13) 0.4781(8) 0.038(4) Uiso 1 1 d . . .
H156 H 0.8211(6) 0.0220(13) 0.5324(7) 0.036(4) Uiso 1 1 d . . .
H157 H 0.9143(7) 0.0275(14) 0.5106(7) 0.042(5) Uiso 1 1 d . . .
H158 H 0.8465(10) 0.1576(18) 0.4585(11) 0.076(8) Uiso 1 1 d . . .
H159 H 0.9025(7) 0.2136(14) 0.5033(8) 0.044(5) Uiso 1 1 d . . .
H160 H 0.8497(9) 0.2021(17) 0.5185(10) 0.070(7) Uiso 1 1 d . . .
H161 H 0.9576(8) 0.1210(15) 0.5964(8) 0.052(5) Uiso 1 1 d . . .
H162 H 0.9431(9) 0.014(2) 0.6140(11) 0.087(8) Uiso 1 1 d . . .
H163 H 0.9080(9) 0.1097(18) 0.6098(10) 0.074(7) Uiso 1 1 d . . .
C164 C 0.80837(7) -0.44956(12) 0.64747(7) 0.0341(3) Uani 1 1 d . . .
H164 H 0.5054(6) 0.1969(10) 0.1635(6) 0.017(3) Uiso 1 1 d . . .
H165 H 0.6563(7) 0.3189(13) -0.0110(8) 0.038(5) Uiso 1 1 d . . .
H166 H 0.6364(7) 0.4948(14) -0.0141(8) 0.045(5) Uiso 1 1 d . . .
H167 H 0.6040(6) 0.5683(14) 0.0489(7) 0.037(4) Uiso 1 1 d . . .
H168 H 0.6340(6) 0.1242(12) 0.0717(7) 0.029(4) Uiso 1 1 d . . .
H169 H 0.5812(8) 0.1215(14) -0.0299(8) 0.048(5) Uiso 1 1 d . . .
H170 H 0.6266(7) 0.0333(15) -0.0113(8) 0.044(5) Uiso 1 1 d . . .
H171 H 0.6331(9) 0.1427(18) -0.0397(10) 0.071(7) Uiso 1 1 d . . .
H172 H 0.7128(7) 0.0638(15) 0.0722(8) 0.047(5) Uiso 1 1 d . . .
H173 H 0.7237(6) 0.1746(12) 0.1152(7) 0.032(4) Uiso 1 1 d . . .
H174 H 0.7152(7) 0.1814(13) 0.0452(8) 0.038(5) Uiso 1 1 d . . .
H175 H 0.5812(6) 0.4245(14) 0.1581(8) 0.039(4) Uiso 1 1 d . . .
H176 H 0.6596(14) 0.522(3) 0.1917(15) 0.137(14) Uiso 1 1 d . . .
H177 H 0.6142(9) 0.5794(18) 0.2043(11) 0.076(7) Uiso 1 1 d . . .
H178 H 0.6305(11) 0.602(2) 0.1489(13) 0.101(9) Uiso 1 1 d . . .
H191 H 0.5137(9) 0.3679(19) 0.2549(10) 0.066(8) Uiso 1 1 d . . .
H192 H 0.4739(8) 0.3016(15) 0.2069(10) 0.058(6) Uiso 1 1 d . . .
H193 H 0.4749(10) 0.3098(19) 0.2700(12) 0.091(8) Uiso 1 1 d . . .
H194 H 0.4819(8) 0.1036(16) 0.2150(10) 0.060(6) Uiso 1 1 d . . .
H195 H 0.4860(9) 0.1027(18) 0.2774(10) 0.073(7) Uiso 1 1 d . . .
H196 H 0.5262(12) 0.045(2) 0.2681(13) 0.114(11) Uiso 1 1 d . . .
H197 H 0.5371(6) 0.2278(13) 0.3511(7) 0.035(4) Uiso 1 1 d . . .
H198 H 0.5830(6) 0.2896(13) 0.3519(7) 0.032(4) Uiso 1 1 d . . .
H199 H 0.5848(7) 0.1667(13) 0.3542(7) 0.034(4) Uiso 1 1 d . . .
H200 H 0.7253(6) 0.0734(13) 0.4300(7) 0.032(4) Uiso 1 1 d . . .
H201 H 0.7503(6) 0.2341(13) 0.4741(8) 0.035(4) Uiso 1 1 d . . .
H202 H 0.7217(6) 0.3853(13) 0.4196(7) 0.031(4) Uiso 1 1 d . . .
H203 H 0.6415(6) 0.4092(13) 0.2708(7) 0.036(4) Uiso 1 1 d . . .
H204 H 0.5915(9) 0.4504(19) 0.3214(10) 0.074(7) Uiso 1 1 d . . .
H205 H 0.6129(7) 0.5516(15) 0.3090(8) 0.042(5) Uiso 1 1 d . . .
H207 H 0.7242(7) 0.5154(15) 0.3633(9) 0.054(5) Uiso 1 1 d . . .
H208 H 0.6933(7) 0.5629(15) 0.2986(8) 0.042(5) Uiso 1 1 d . . .
H209 H 0.7297(8) 0.4647(17) 0.3109(9) 0.067(6) Uiso 1 1 d . . .
H210 H 0.6412(6) 0.0227(12) 0.2844(7) 0.031(4) Uiso 1 1 d . . .
H211 H 0.7337(6) -0.0176(12) 0.3220(7) 0.031(4) Uiso 1 1 d . . .
H212 H 0.6976(6) -0.1202(13) 0.3119(7) 0.034(4) Uiso 1 1 d . . .
H213 H 0.7280(7) -0.0715(14) 0.3755(8) 0.044(5) Uiso 1 1 d . . .
H214 H 0.6494(7) -0.0503(14) 0.3942(8) 0.044(5) Uiso 1 1 d . . .
H215 H 0.5962(8) -0.0029(16) 0.3436(8) 0.057(6) Uiso 1 1 d . . .
H216 H 0.6194(7) -0.1184(16) 0.3337(8) 0.053(5) Uiso 1 1 d . . .
H217 H 0.7425(6) 0.2745(13) 0.2009(7) 0.037(4) Uiso 1 1 d . . .
H218 H 0.7203(6) 0.3316(13) 0.2427(7) 0.033(4) Uiso 1 1 d . . .
H219 H 0.7580(6) 0.1746(11) 0.3111(7) 0.027(4) Uiso 1 1 d . . .
H220 H 0.8297(7) 0.0936(15) 0.3067(8) 0.051(5) Uiso 1 1 d . . .
H221 H 0.7793(7) 0.0699(15) 0.2457(8) 0.051(5) Uiso 1 1 d . . .
H222 H 0.8194(6) 0.1594(13) 0.2472(7) 0.034(4) Uiso 1 1 d . . .
H223 H 0.8393(8) 0.2537(16) 0.3633(9) 0.058(6) Uiso 1 1 d . . .
H224 H 0.7935(7) 0.3385(13) 0.3438(7) 0.037(4) Uiso 1 1 d . . .
H225 H 0.6866(6) -0.0108(12) 0.2201(7) 0.026(4) Uiso 1 1 d . . .
H226 H 0.6913(6) 0.0377(12) 0.1655(7) 0.030(4) Uiso 1 1 d . . .
H227 H 0.5997(6) -0.0079(12) 0.1072(7) 0.027(4) Uiso 1 1 d . . .
H228 H 0.5719(7) -0.0220(15) 0.1828(8) 0.045(5) Uiso 1 1 d . . .
H229 H 0.6069(7) -0.1240(15) 0.2044(9) 0.045(5) Uiso 1 1 d . . .
H230 H 0.5589(7) -0.1295(14) 0.1447(8) 0.043(5) Uiso 1 1 d . . .
H231 H 0.6642(7) -0.1821(14) 0.1549(8) 0.039(5) Uiso 1 1 d . . .
H232 H 0.6135(9) -0.1935(17) 0.0979(10) 0.069(6) Uiso 1 1 d . . .
H233 H 0.6647(9) -0.1232(16) 0.1041(9) 0.063(6) Uiso 1 1 d . . .
C64A C 0.52594(14) 0.5012(3) 0.10999(17) 0.0408(9) Uiso 0.477(4) 1 d P A 2
H64C H 0.5182 0.5325 0.1413 0.061 Uiso 0.477(4) 1 calc PR A 2
H64B H 0.5061 0.4356 0.0962 0.061 Uiso 0.477(4) 1 calc PR A 2
H64A H 0.5164 0.5511 0.0771 0.061 Uiso 0.477(4) 1 calc PR A 2
C66A C 0.51299(17) 0.2192(6) 0.01014(17) 0.0644(17) Uani 0.477(4) 1 d P A 2
H89A H 0.4812 0.2040 -0.0251 0.097 Uiso 0.477(4) 1 calc PR A 2
H89B H 0.5395 0.1666 0.0137 0.097 Uiso 0.477(4) 1 calc PR A 2
H89C H 0.5255 0.2900 0.0068 0.097 Uiso 0.477(4) 1 calc PR A 2
C67A C 0.46136(14) 0.3018(3) 0.06087(19) 0.0531(12) Uani 0.477(4) 1 d P A 2
H88A H 0.4745 0.3721 0.0575 0.080 Uiso 0.477(4) 1 calc PR A 2
H88B H 0.4563 0.2979 0.0973 0.080 Uiso 0.477(4) 1 calc PR A 2
H88C H 0.4282 0.2893 0.0270 0.080 Uiso 0.477(4) 1 calc PR A 2
C68A C 0.47750(14) 0.1079(3) 0.06473(15) 0.0424(10) Uani 0.477(4) 1 d P A 2
H87A H 0.4485 0.0937 0.0266 0.064 Uiso 0.477(4) 1 calc PR A 2
H87B H 0.4647 0.1101 0.0956 0.064 Uiso 0.477(4) 1 calc PR A 2
H87C H 0.5035 0.0517 0.0736 0.064 Uiso 0.477(4) 1 calc PR A 2

loop_
_atom_site_aniso_label
_atom_site_aniso_U_11
_atom_site_aniso_U_22
_atom_site_aniso_U_33
_atom_site_aniso_U_23
_atom_site_aniso_U_13
_atom_site_aniso_U_12
Ti1 0.01328(9) 0.01827(10) 0.01391(10) -0.00032(7) 0.00533(8) 0.00118(7)
N2 0.0158(4) 0.0161(4) 0.0131(4) -0.0018(3) 0.0061(4) -0.0007(3)
C3 0.0152(5) 0.0157(5) 0.0170(5) 0.0001(4) 0.0073(4) -0.0003(4)
C4 0.0136(5) 0.0217(6) 0.0159(5) -0.0020(4) 0.0048(4) -0.0009(4)
C5 0.0172(5) 0.0152(5) 0.0146(5) -0.0014(4) 0.0065(4) -0.0024(4)
N6 0.0162(4) 0.0180(4) 0.0151(4) -0.0020(3) 0.0080(4) -0.0005(3)
C7 0.0154(5) 0.0202(5) 0.0140(5) -0.0027(4) 0.0057(4) 0.0015(4)
C8 0.0210(6) 0.0207(6) 0.0170(5) -0.0026(4) 0.0059(5) -0.0004(4)
C9 0.0325(7) 0.0240(6) 0.0236(6) -0.0074(5) 0.0097(6) -0.0034(5)
C10 0.0338(7) 0.0351(7) 0.0181(6) -0.0104(5) 0.0094(5) -0.0013(6)
C11 0.0290(7) 0.0329(7) 0.0166(6) -0.0021(5) 0.0110(5) 0.0022(5)
C12 0.0199(5) 0.0235(6) 0.0172(5) 0.0002(4) 0.0095(5) 0.0033(4)
C13 0.0405(8) 0.0240(6) 0.0199(6) 0.0017(5) 0.0180(6) 0.0013(5)
C14 0.0595(11) 0.0360(8) 0.0277(7) 0.0106(6) 0.0229(7) 0.0172(7)
C15 0.0469(9) 0.0388(8) 0.0320(8) 0.0017(6) 0.0253(7) -0.0084(7)
C16 0.0358(7) 0.0191(6) 0.0207(6) -0.0034(5) 0.0104(5) -0.0074(5)
C17 0.0364(8) 0.0231(7) 0.0350(8) -0.0045(6) 0.0166(7) -0.0077(6)
C18 0.0362(8) 0.0451(9) 0.0338(8) 0.0161(7) 0.0007(7) -0.0069(7)
C19 0.0155(5) 0.0245(6) 0.0203(6) -0.0013(4) 0.0088(5) 0.0024(4)
C20 0.0204(6) 0.0355(7) 0.0246(7) -0.0056(5) 0.0111(5) 0.0054(5)
C21 0.0188(6) 0.0348(7) 0.0260(7) 0.0004(5) 0.0065(5) 0.0082(5)
C22 0.0235(6) 0.0330(7) 0.0320(7) -0.0026(6) 0.0166(6) -0.0057(5)
C23 0.0184(5) 0.0216(5) 0.0141(5) -0.0029(4) 0.0051(4) -0.0015(4)
C24 0.0268(7) 0.0329(7) 0.0167(6) 0.0002(5) 0.0045(5) 0.0071(5)
C25 0.0289(7) 0.0262(6) 0.0206(6) -0.0070(5) 0.0082(5) -0.0093(5)
C26 0.0254(6) 0.0306(7) 0.0147(5) -0.0050(5) 0.0079(5) -0.0012(5)
C27 0.0157(5) 0.0275(6) 0.0147(5) -0.0043(4) 0.0072(4) -0.0017(4)
C28 0.0182(5) 0.0294(6) 0.0190(6) -0.0044(5) 0.0078(5) 0.0007(5)
C29 0.0255(7) 0.0396(8) 0.0287(7) -0.0056(6) 0.0156(6) 0.0052(6)
C30 0.0264(7) 0.0532(9) 0.0319(7) -0.0031(6) 0.0211(6) 0.0004(6)
C31 0.0273(7) 0.0395(8) 0.0265(7) -0.0002(6) 0.0164(6) -0.0055(6)
C32 0.0216(6) 0.0288(6) 0.0197(6) -0.0028(5) 0.0107(5) -0.0039(5)
C33 0.0324(7) 0.0246(6) 0.0282(7) -0.0020(5) 0.0190(6) -0.0057(5)
C35 0.0317(7) 0.0295(7) 0.0346(8) 0.0016(6) 0.0129(6) -0.0042(6)
C36 0.0252(6) 0.0252(6) 0.0269(6) -0.0035(5) 0.0130(5) 0.0053(5)
C37 0.0328(8) 0.0401(8) 0.0344(8) 0.0036(7) 0.0159(7) 0.0147(6)
C38 0.0415(9) 0.0287(7) 0.0405(9) -0.0107(6) 0.0171(7) 0.0029(6)
C39 0.0216(6) 0.0322(7) 0.0268(7) -0.0001(5) 0.0083(5) -0.0013(5)
C40 0.0201(6) 0.0286(7) 0.0314(7) 0.0041(5) 0.0049(5) -0.0010(5)
C41 0.0245(7) 0.0488(10) 0.0467(10) -0.0066(8) 0.0058(7) -0.0087(7)
C42 0.0272(8) 0.0570(10) 0.0374(8) 0.0010(7) 0.0168(7) 0.0014(7)
C43 0.0254(6) 0.0230(6) 0.0221(6) 0.0016(5) 0.0116(5) 0.0042(5)
C44 0.0342(7) 0.0206(6) 0.0319(7) 0.0011(5) 0.0198(6) 0.0020(5)
C45 0.0548(11) 0.0259(8) 0.0679(13) 0.0168(8) 0.0307(11) 0.0044(7)
C46 0.0417(9) 0.0532(11) 0.0411(9) -0.0009(8) 0.0158(8) -0.0220(8)
Ti47 0.01316(9) 0.02001(10) 0.01534(10) 0.00130(7) 0.00622(8) 0.00056(7)
N48 0.0162(4) 0.0227(5) 0.0157(5) 0.0026(4) 0.0062(4) 0.0000(4)
C49 0.0174(5) 0.0264(6) 0.0201(6) 0.0024(5) 0.0068(5) 0.0005(4)
C50 0.0142(5) 0.0282(6) 0.0232(6) 0.0028(5) 0.0083(5) -0.0001(4)
C51 0.0172(5) 0.0179(5) 0.0219(6) 0.0005(4) 0.0109(5) -0.0002(4)
N52 0.0156(4) 0.0190(5) 0.0175(5) 0.0000(4) 0.0073(4) 0.0003(3)
C53 0.0163(5) 0.0255(6) 0.0163(5) 0.0045(4) 0.0056(4) 0.0000(4)
C54 0.0182(5) 0.0297(6) 0.0182(6) 0.0024(5) 0.0073(5) -0.0012(5)
C55 0.0277(7) 0.0395(8) 0.0248(6) 0.0064(5) 0.0147(6) -0.0003(6)
C56 0.0417(8) 0.0383(8) 0.0351(8) 0.0166(6) 0.0218(7) 0.0011(6)
C57 0.0402(8) 0.0290(7) 0.0400(8) 0.0132(6) 0.0193(7) 0.0055(6)
C58 0.0251(6) 0.0271(6) 0.0264(6) 0.0070(5) 0.0106(5) 0.0049(5)
C59 0.0288(7) 0.0293(7) 0.0218(6) 0.0003(5) 0.0143(5) -0.0027(5)
C60 0.0522(11) 0.0452(10) 0.0304(8) -0.0108(7) 0.0190(8) -0.0122(8)
C61 0.0312(7) 0.0346(8) 0.0364(8) 0.0032(6) 0.0202(6) 0.0052(6)
C62 0.0418(8) 0.0264(7) 0.0343(8) 0.0028(6) 0.0187(7) 0.0081(6)
C63 0.114(2) 0.0843(18) 0.0492(13) -0.0282(12) 0.0458(15) -0.0459(17)
C64 0.0412(18) 0.0381(19) 0.062(2) -0.0037(16) 0.0247(17) 0.0135(14)
C65 0.0171(6) 0.0471(8) 0.0230(6) 0.0057(6) 0.0026(5) -0.0028(5)
C66 0.0208(13) 0.0463(18) 0.0187(13) 0.0053(13) 0.0050(10) 0.0059(12)
C67 0.0204(14) 0.080(3) 0.0263(15) 0.0054(16) 0.0058(12) 0.0072(15)
C68 0.0337(16) 0.0463(18) 0.0278(15) -0.0037(13) -0.0050(13) -0.0089(13)
C69 0.0180(6) 0.0368(7) 0.0248(6) -0.0027(5) 0.0126(5) -0.0018(5)
C70 0.0443(11) 0.0890(18) 0.0371(10) -0.0025(10) 0.0153(9) 0.0390(12)
C71 0.0578(12) 0.0857(16) 0.0299(9) -0.0118(9) 0.0239(9) -0.0491(12)
C72 0.0231(6) 0.0408(8) 0.0255(7) -0.0036(6) 0.0152(6) -0.0021(6)
C73 0.0150(5) 0.0276(6) 0.0176(5) -0.0020(4) 0.0086(4) -0.0008(4)
C74 0.0172(5) 0.0304(6) 0.0194(6) 0.0009(5) 0.0095(5) -0.0004(5)
C75 0.0207(6) 0.0402(8) 0.0206(6) 0.0036(5) 0.0087(5) 0.0012(5)
C76 0.0199(6) 0.0498(9) 0.0182(6) -0.0059(6) 0.0055(5) -0.0033(6)
C77 0.0230(6) 0.0377(8) 0.0255(7) -0.0114(6) 0.0104(5) -0.0057(5)
C78 0.0180(6) 0.0293(6) 0.0239(6) -0.0059(5) 0.0105(5) -0.0022(5)
C79 0.0285(7) 0.0253(6) 0.0305(7) -0.0064(5) 0.0089(6) -0.0041(5)
C80 0.0354(9) 0.0349(9) 0.0963(17) 0.0048(10) 0.0361(11) 0.0065(7)
C81 0.0355(8) 0.0275(7) 0.0576(11) -0.0048(7) 0.0248(8) -0.0029(6)
C82 0.0234(6) 0.0265(6) 0.0206(6) 0.0042(5) 0.0065(5) 0.0015(5)
C83 0.0322(7) 0.0319(7) 0.0262(7) 0.0055(6) 0.0115(6) 0.0069(6)
C84 0.0328(8) 0.0328(8) 0.0480(10) 0.0083(7) 0.0196(7) -0.0016(6)
C85 0.0180(5) 0.0223(6) 0.0230(6) -0.0018(5) 0.0083(5) 0.0002(4)
C86 0.0184(6) 0.0257(6) 0.0223(6) -0.0001(5) 0.0100(5) -0.0020(4)
C87 0.0253(7) 0.0320(7) 0.0343(8) -0.0022(6) 0.0077(6) 0.0070(6)
C88 0.0230(7) 0.0416(8) 0.0260(7) -0.0082(6) 0.0064(6) -0.0034(6)
C89 0.0209(6) 0.0226(6) 0.0211(6) 0.0010(5) 0.0091(5) -0.0012(4)
C90 0.0272(6) 0.0256(6) 0.0218(6) -0.0005(5) 0.0090(5) -0.0047(5)
C91 0.0332(8) 0.0383(8) 0.0337(8) -0.0033(6) 0.0155(7) -0.0135(6)
C92 0.0466(10) 0.0398(9) 0.0586(12) -0.0248(9) 0.0252(10) -0.0119(8)
C164 0.0450(9) 0.0302(7) 0.0269(7) -0.0036(6) 0.0147(7) -0.0117(6)
C66A 0.028(2) 0.141(6) 0.0165(16) -0.003(3) 0.0012(15) -0.026(3)
C67A 0.0257(18) 0.043(2) 0.055(2) 0.0075(18) -0.0184(16) 0.0044(15)
C68A 0.0337(18) 0.048(2) 0.0275(17) -0.0063(14) -0.0052(14) -0.0068(14)

loop_
_atom_type_symbol
_atom_type_description
_atom_type_scat_dispersion_real
_atom_type_scat_dispersion_imag
_atom_type_scat_source
Ti Ti 0.2776 0.4457 'International Tables Vol C Tables 4.2.6.8 and 6.1.1.4'
N N 0.0061 0.0033 'International Tables Vol C Tables 4.2.6.8 and 6.1.1.4'
C C 0.0033 0.0016 'International Tables Vol C Tables 4.2.6.8 and 6.1.1.4'
H H 0.0000 0.0000 'International Tables Vol C Tables 4.2.6.8 and 6.1.1.4'

loop_
_geom_angle_atom_site_label_1
_geom_angle_atom_site_label_2
_geom_angle_atom_site_label_3
_geom_angle
N2 Ti1 N6 96.76(4)
N2 Ti1 C39 106.72(5)
N6 Ti1 C39 122.49(5)
N2 Ti1 C43 113.85(4)
N6 Ti1 C43 112.67(4)
C39 Ti1 C43 104.40(5)
C3 N2 C7 124.99(9)
C3 N2 Ti1 118.76(7)
C7 N2 Ti1 116.21(7)
N2 C3 C4 120.38(10)
N2 C3 C19 126.15(10)
C4 C3 C19 113.14(10)
C5 C4 C3 135.28(11)
C5 C4 H93 111.5(8)
C3 C4 H93 113.2(8)
N6 C5 C4 120.83(10)
N6 C5 C23 125.78(10)
C4 C5 C23 113.15(10)
C5 N6 C27 123.47(9)
C5 N6 Ti1 118.41(7)
C27 N6 Ti1 118.01(7)
C8 C7 C12 120.23(10)
C8 C7 N2 119.05(10)
C12 C7 N2 120.56(10)
C9 C8 C7 118.50(11)
C9 C8 C16 118.74(11)
C7 C8 C16 122.75(10)
C10 C9 C8 121.49(12)
C10 C9 H94 118.1(9)
C8 C9 H94 120.4(9)
C11 C10 C9 119.48(12)
C11 C10 H95 121.7(10)
C9 C10 H95 118.8(10)
C10 C11 C12 121.58(12)
C10 C11 H96 119.6(9)
C12 C11 H96 118.7(9)
C11 C12 C7 118.45(11)
C11 C12 C13 117.66(11)
C7 C12 C13 123.89(10)
C12 C13 C14 110.11(12)
C12 C13 C15 113.14(11)
C14 C13 C15 108.80(12)
C12 C13 H97 107.8(9)
C14 C13 H97 110.4(9)
C15 C13 H97 106.6(9)
C13 C14 H98 109.8(10)
C13 C14 H99 110.6(10)
H98 C14 H99 108.4(15)
C13 C14 H100 111.9(12)
H98 C14 H100 112.1(15)
H99 C14 H100 103.8(15)
C13 C15 H101 110.7(10)
C13 C15 H102 109.0(11)
H101 C15 H102 109.8(15)
C13 C15 H103 110.3(12)
H101 C15 H103 107.6(15)
H102 C15 H103 109.6(16)
C8 C16 C18 112.01(12)
C8 C16 C17 111.59(11)
C18 C16 C17 109.82(12)
C8 C16 H104 108.9(10)
C18 C16 H104 107.7(10)
C17 C16 H104 106.6(10)
C16 C17 H105 111.1(9)
C16 C17 H106 111.1(10)
H105 C17 H106 108.2(13)
C16 C17 H107 109.0(11)
H105 C17 H107 111.2(13)
H106 C17 H107 106.0(14)
C16 C18 H108 109.7(11)
C16 C18 H109 111.8(9)
H108 C18 H109 110.2(14)
C16 C18 H110 111.1(11)
H108 C18 H110 109.8(15)
H109 C18 H110 104.1(14)
C20 C19 C21 105.70(10)
C20 C19 C22 108.49(11)
C21 C19 C22 108.32(11)
C20 C19 C3 117.32(10)
C21 C19 C3 110.75(10)
C22 C19 C3 106.00(10)
C19 C20 H111 111.4(10)
C19 C20 H112 110.2(9)
H111 C20 H112 113.0(13)
C19 C20 H113 106.7(9)
H111 C20 H113 106.7(14)
H112 C20 H113 108.5(13)
C19 C21 H114 111.4(10)
C19 C21 H115 108.2(9)
H114 C21 H115 110.7(14)
C19 C21 H116 114.6(9)
H114 C21 H116 103.1(14)
H115 C21 H116 108.8(13)
C19 C22 H117 111.2(10)
C19 C22 H118 111.7(10)
H117 C22 H118 110.2(14)
C19 C22 H119 110.4(10)
H117 C22 H119 107.8(14)
H118 C22 H119 105.4(14)
C26 C23 C25 106.93(10)
C26 C23 C24 105.90(10)
C25 C23 C24 109.08(11)
C26 C23 C5 117.87(10)
C25 C23 C5 106.14(9)
C24 C23 C5 110.66(10)
C23 C24 H120 112.7(10)
C23 C24 H121 114.0(10)
H120 C24 H121 109.2(14)
C23 C24 H122 112.6(10)
H120 C24 H122 106.7(14)
H121 C24 H122 100.7(14)
C23 C25 H123 111.3(9)
C23 C25 H124 108.4(9)
H123 C25 H124 109.0(13)
C23 C25 H125 110.2(10)
H123 C25 H125 108.4(13)
H124 C25 H125 109.5(14)
C23 C26 H126 105.1(9)
C23 C26 H127 112.7(10)
H126 C26 H127 108.2(13)
C23 C26 H128 113.3(9)
H126 C26 H128 106.0(12)
H127 C26 H128 111.0(13)
C28 C27 C32 120.34(11)
C28 C27 N6 120.88(10)
C32 C27 N6 118.74(10)
C29 C28 C27 118.41(12)
C29 C28 C36 118.18(12)
C27 C28 C36 123.41(11)
C30 C29 C28 121.48(13)
C30 C29 H129 119.5(10)
C28 C29 H129 119.1(10)
C29 C30 C31 119.71(13)
C29 C30 H130 121.0(12)
C31 C30 H130 119.1(12)
C30 C31 C32 121.55(13)
C30 C31 H131 120.7(10)
C32 C31 H131 117.8(10)
C31 C32 C27 118.38(12)
C31 C32 C33 118.57(12)
C27 C32 C33 123.04(11)
C32 C33 C164 110.12(12)
C32 C33 C35 112.64(11)
C164 C33 C35 109.02(11)
C32 C33 H132 109.3(9)
C164 C33 H132 110.2(9)
C35 C33 H132 105.5(9)
C33 C35 H136 109.9(9)
C33 C35 H137 110.1(10)
H136 C35 H137 107.8(14)
C33 C35 H138 112.3(12)
H136 C35 H138 109.4(15)
H137 C35 H138 107.2(15)
C28 C36 C37 110.98(12)
C28 C36 C38 112.66(12)
C37 C36 C38 109.07(12)
C28 C36 H139 107.3(8)
C37 C36 H139 109.1(8)
C38 C36 H139 107.6(8)
C36 C37 H140 110.1(10)
C36 C37 H141 111.6(9)
H140 C37 H141 104.1(13)
C36 C37 H142 109.9(11)
H140 C37 H142 114.8(15)
H141 C37 H142 106.2(14)
C36 C38 H143 109.3(11)
C36 C38 H144 112.8(11)
H143 C38 H144 109.4(15)
C36 C38 H145 109.0(11)
H143 C38 H145 107.9(15)
H144 C38 H145 108.4(15)
C40 C39 Ti1 131.23(10)
C40 C39 H146 103.9(10)
Ti1 C39 H146 103.1(10)
C40 C39 H147 105.3(10)
Ti1 C39 H147 102.3(10)
H146 C39 H147 110.1(14)
C39 C40 C41 112.19(13)
C39 C40 C42 111.67(12)
C41 C40 C42 109.09(13)
C39 C40 H148 107.9(9)
C41 C40 H148 107.1(9)
C42 C40 H148 108.7(9)
C40 C41 H149 107.4(10)
C40 C41 H150 107.9(11)
H149 C41 H150 107.2(15)
C40 C41 H151 109.7(12)
H149 C41 H151 107.2(15)
H150 C41 H151 117.1(16)
C40 C42 H152 109.4(12)
C40 C42 H153 108.2(12)
H152 C42 H153 107.5(17)
C40 C42 H154 109.3(12)
H152 C42 H154 105.8(16)
H153 C42 H154 116.4(16)
C44 C43 Ti1 127.69(9)
C44 C43 H155 108.7(10)
Ti1 C43 H155 103.3(10)
C44 C43 H156 108.6(9)
Ti1 C43 H156 104.7(9)
H155 C43 H156 100.6(13)
C46 C44 C45 110.07(15)
C46 C44 C43 112.62(12)
C45 C44 C43 111.73(13)
C46 C44 H157 101.6(10)
C45 C44 H157 108.4(10)
C43 C44 H157 112.0(10)
C44 C45 H158 112.1(14)
C44 C45 H159 109.6(10)
H158 C45 H159 115.0(18)
C44 C45 H160 108.3(12)
H158 C45 H160 103.3(19)
H159 C45 H160 108.1(15)
C44 C46 H161 113.3(11)
C44 C46 H162 117.4(15)
H161 C46 H162 103.7(18)
C44 C46 H163 106.6(14)
H161 C46 H163 108.1(18)
H162 C46 H163 107.3(19)
N48 Ti47 N52 96.75(4)
N48 Ti47 C85 119.97(5)
N52 Ti47 C85 110.34(4)
N48 Ti47 C89 108.13(5)
N52 Ti47 C89 115.13(4)
C85 Ti47 C89 106.71(5)
C49 N48 C53 122.83(10)
C49 N48 Ti47 116.12(8)
C53 N48 Ti47 120.79(7)
N48 C49 C50 120.94(11)
N48 C49 C65 123.72(11)
C50 C49 C65 115.10(11)
C49 C50 C51 134.68(11)
C49 C50 H164 114.3(9)
C51 C50 H164 110.9(9)
N52 C51 C50 119.62(10)
N52 C51 C69 127.51(11)
C50 C51 C69 112.84(10)
C51 N52 C73 125.41(10)
C51 N52 Ti47 119.31(8)
C73 N52 Ti47 115.14(7)
C58 C53 C54 120.39(11)
C58 C53 N48 118.30(11)
C54 C53 N48 121.25(11)
C55 C54 C53 118.10(12)
C55 C54 C59 118.27(12)
C53 C54 C59 123.62(11)
C56 C55 C54 121.85(13)
C56 C55 H165 119.7(10)
C54 C55 H165 118.4(10)
C55 C56 C57 119.52(13)
C55 C56 H166 118.7(11)
C57 C56 H166 121.8(11)
C56 C57 C58 121.29(14)
C56 C57 H167 117.1(10)
C58 C57 H167 121.6(10)
C57 C58 C53 118.69(13)
C57 C58 C62 118.26(13)
C53 C58 C62 122.99(12)
C54 C59 C61 110.81(11)
C54 C59 C60 112.61(12)
C61 C59 C60 108.95(12)
C54 C59 H168 108.5(10)
C61 C59 H168 108.9(10)
C60 C59 H168 107.0(10)
C59 C60 H169 112.3(11)
C59 C60 H170 109.7(10)
H169 C60 H170 108.4(14)
C59 C60 H171 111.5(13)
H169 C60 H171 109.6(17)
H170 C60 H171 105.0(16)
C59 C61 H172 110.4(10)
C59 C61 H173 111.7(9)
H172 C61 H173 109.4(13)
C59 C61 H174 107.2(10)
H172 C61 H174 108.4(14)
H173 C61 H174 109.7(13)
C63 C62 C58 110.41(16)
C63 C62 C64A 121.1(2)
C58 C62 C64A 114.88(18)
C63 C62 C64 98.9(2)
C58 C62 C64 110.20(17)
C64A C62 C64 30.92(17)
C63 C62 H175 107.9(11)
C58 C62 H175 108.5(11)
C64A C62 H175 91.4(11)
C64 C62 H175 120.4(11)
C62 C63 H176 112(2)
C62 C63 H177 108.8(14)
H176 C63 H177 107(2)
C62 C63 H178 109.4(18)
H176 C63 H178 99(3)
H177 C63 H178 120(2)
C62 C64 H180 109.5
C62 C64 H181 109.5
C62 C64 H179 109.5
C66A C65 C67 123.4(2)
C66A C65 C68A 110.1(3)
C67 C65 C68A 70.3(2)
C66A C65 C49 116.11(18)
C67 C65 C49 117.43(16)
C68A C65 C49 106.60(15)
C66A C65 C68 73.9(3)
C67 C65 C68 106.7(2)
C68A C65 C68 41.49(18)
C49 C65 C68 106.39(14)
C66A C65 C67A 112.1(3)
C67 C65 C67A 35.60(19)
C68A C65 C67A 105.8(2)
C49 C65 C67A 105.45(17)
C68 C65 C67A 140.0(2)
C66A C65 C66 31.7(3)
C67 C65 C66 105.2(2)
C68A C65 C66 132.5(2)
C49 C65 C66 115.99(16)
C68 C65 C66 104.00(19)
C67A C65 C66 82.8(2)
C65 C66 H184 109.5
C65 C66 H183 109.5
C65 C66 H182 109.5
C65 C67 H186 109.5
C65 C67 H185 109.5
C65 C67 H187 109.5
C65 C68 H189 109.5
C65 C68 H188 109.5
C65 C68 H190 109.5
C70 C69 C72 106.84(12)
C70 C69 C71 109.20(17)
C72 C69 C71 106.73(12)
C70 C69 C51 108.60(13)
C72 C69 C51 118.02(10)
C71 C69 C51 107.24(12)
C69 C70 H191 112.2(16)
C69 C70 H192 112.1(12)
H191 C70 H192 111(2)
C69 C70 H193 110.4(15)
H191 C70 H193 107(2)
H192 C70 H193 104.1(18)
C69 C71 H194 112.7(12)
C69 C71 H195 112.9(15)
H194 C71 H195 107.7(18)
C69 C71 H196 115.4(17)
H194 C71 H196 108(2)
H195 C71 H196 100(2)
C69 C72 H197 106.1(10)
C69 C72 H198 115.1(9)
H197 C72 H198 102.6(13)
C69 C72 H199 113.0(10)
H197 C72 H199 109.0(14)
H198 C72 H199 110.3(14)
C78 C73 C74 120.49(11)
C78 C73 N52 119.98(11)
C74 C73 N52 119.35(10)
C75 C74 C73 118.63(12)
C75 C74 C82 117.69(12)
C73 C74 C82 123.68(11)
C76 C75 C74 121.32(13)
C76 C75 H200 119.6(10)
C74 C75 H200 119.0(10)
C77 C76 C75 119.50(13)
C77 C76 H201 121.6(10)
C75 C76 H201 118.9(10)
C76 C77 C78 122.25(13)
C76 C77 H202 119.0(10)
C78 C77 H202 118.8(10)
C77 C78 C73 117.71(12)
C77 C78 C79 118.05(12)
C73 C78 C79 124.22(11)
C78 C79 C81 112.64(12)
C78 C79 C80 111.69(13)
C81 C79 C80 107.19(13)
C78 C79 H203 107.1(10)
C81 C79 H203 108.2(10)
C80 C79 H203 110.0(10)
C79 C80 H206 109.8(12)
C79 C80 H204 110.6(14)
H206 C80 H204 115.7(19)
C79 C80 H205 107.7(11)
H206 C80 H205 108.2(16)
H204 C80 H205 104.4(17)
C79 C81 H207 109.5(11)
C79 C81 H208 111.4(10)
H207 C81 H208 107.4(15)
C79 C81 H209 113.0(13)
H207 C81 H209 103.1(16)
H208 C81 H209 111.9(17)
C74 C82 C84 112.65(12)
C74 C82 C83 111.09(11)
C84 C82 C83 108.38(11)
C74 C82 H210 107.6(10)
C84 C82 H210 108.2(10)
C83 C82 H210 108.8(10)
C82 C83 H211 114.2(9)
C82 C83 H212 109.3(9)
H211 C83 H212 107.9(13)
C82 C83 H213 112.0(10)
H211 C83 H213 107.0(14)
H212 C83 H213 106.1(14)
C82 C84 H214 108.2(10)
C82 C84 H215 109.9(11)
H214 C84 H215 109.9(15)
C82 C84 H216 110.5(11)
H214 C84 H216 107.8(14)
H215 C84 H216 110.4(15)
C86 C85 Ti47 117.83(8)
C86 C85 H217 112.9(9)
Ti47 C85 H217 112.0(9)
C86 C85 H218 110.6(9)
Ti47 C85 H218 97.9(9)
H217 C85 H218 103.5(13)
C87 C86 C88 109.79(11)
C87 C86 C85 110.59(11)
C88 C86 C85 113.27(11)
C87 C86 H219 106.1(9)
C88 C86 H219 106.9(9)
C85 C86 H219 109.9(9)
C86 C87 H220 110.8(11)
C86 C87 H221 112.4(11)
H220 C87 H221 110.3(15)
C86 C87 H222 109.0(9)
H220 C87 H222 108.8(14)
H221 C87 H222 105.3(14)
C86 C88 H25 110.6(11)
C86 C88 H223 109.7(12)
H25 C88 H223 107.2(15)
C86 C88 H224 110.2(10)
H25 C88 H224 110.0(15)
H223 C88 H224 109.1(15)
C90 C89 Ti47 124.79(9)
C90 C89 H225 108.7(9)
Ti47 C89 H225 109.8(9)
C90 C89 H226 110.5(9)
Ti47 C89 H226 97.2(9)
H225 C89 H226 103.5(12)
C92 C90 C91 110.30(13)
C92 C90 C89 111.74(12)
C91 C90 C89 112.50(11)
C92 C90 H227 107.3(9)
C91 C90 H227 106.2(9)
C89 C90 H227 108.5(9)
C90 C91 H228 110.6(11)
C90 C91 H229 108.0(11)
H228 C91 H229 113.1(15)
C90 C91 H230 109.7(10)
H228 C91 H230 108.5(14)
H229 C91 H230 106.9(15)
C90 C92 H231 110.3(12)
C90 C92 H232 110.7(12)
H231 C92 H232 105.7(17)
C90 C92 H233 111.9(13)
H231 C92 H233 105.1(17)
H232 C92 H233 112.8(18)
C33 C164 H133 111.8(11)
C33 C164 H134 113.4(11)
H133 C164 H134 106.3(15)
C33 C164 H135 108.8(10)
H133 C164 H135 108.6(15)
H134 C164 H135 107.7(14)
C62 C64A H64C 109.5
C62 C64A H64B 109.5
H64C C64A H64B 109.5
C62 C64A H64A 109.5
H64C C64A H64A 109.5
H64B C64A H64A 109.5
C65 C66A H89A 109.5
C65 C66A H89B 109.5
H89A C66A H89B 109.5
C65 C66A H89C 109.5
H89A C66A H89C 109.5
H89B C66A H89C 109.5
C65 C67A H88A 109.5
C65 C67A H88B 109.5
H88A C67A H88B 109.5
C65 C67A H88C 109.5
H88A C67A H88C 109.5
H88B C67A H88C 109.5
C65 C68A H87A 109.5
C65 C68A H87B 109.5
H87A C68A H87B 109.5
C65 C68A H87C 109.5
H87A C68A H87C 109.5
H87B C68A H87C 109.5

loop_
_geom_bond_atom_site_label_1
_geom_bond_atom_site_label_2
_geom_bond_distance
Ti1 N2 2.0154(9)
Ti1 N6 2.0195(10)
Ti1 C39 2.1170(13)
Ti1 C43 2.1461(13)
N2 C3 1.3548(14)
N2 C7 1.4529(14)
C3 C4 1.4148(15)
C3 C19 1.5623(15)
C4 C5 1.4055(15)
C4 H93 0.944(14)
C5 N6 1.3569(14)
C5 C23 1.5667(15)
N6 C27 1.4503(14)
C7 C8 1.4104(16)
C7 C12 1.4118(16)
C8 C9 1.3939(17)
C8 C16 1.5220(17)
C9 C10 1.3846(19)
C9 H94 0.957(16)
C10 C11 1.375(2)
C10 H95 0.956(16)
C11 C12 1.3984(17)
C11 H96 0.984(16)
C12 C13 1.5124(18)
C13 C14 1.534(2)
C13 C15 1.535(2)
C13 H97 0.926(15)
C14 H98 1.006(19)
C14 H99 1.036(19)
C14 H100 0.95(2)
C15 H101 0.993(18)
C15 H102 0.99(2)
C15 H103 0.933(19)
C16 C18 1.527(2)
C16 C17 1.5302(19)
C16 H104 0.893(16)
C17 H105 0.989(15)
C17 H106 0.970(18)
C17 H107 0.975(19)
C18 H108 1.03(2)
C18 H109 1.063(18)
C18 H110 0.99(2)
C19 C20 1.5390(17)
C19 C21 1.5466(18)
C19 C22 1.5470(18)
C20 H111 0.934(17)
C20 H112 0.988(16)
C20 H113 0.970(16)
C21 H114 0.990(18)
C21 H115 0.946(16)
C21 H116 0.958(16)
C22 H117 0.965(17)
C22 H118 0.949(17)
C22 H119 0.994(18)
C23 C26 1.5379(17)
C23 C25 1.5395(17)
C23 C24 1.5445(17)
C24 H120 0.978(17)
C24 H121 0.958(18)
C24 H122 0.919(17)
C25 H123 0.966(15)
C25 H124 1.010(17)
C25 H125 0.998(18)
C26 H126 0.976(15)
C26 H127 1.017(17)
C26 H128 0.947(16)
C27 C28 1.4124(17)
C27 C32 1.4137(17)
C28 C29 1.3985(17)
C28 C36 1.5187(18)
C29 C30 1.378(2)
C29 H129 0.927(17)
C30 C31 1.379(2)
C30 H130 0.889(19)
C31 C32 1.3965(17)
C31 H131 0.906(16)
C32 C33 1.5171(18)
C33 C164 1.5338(19)
C33 C35 1.536(2)
C33 H132 1.004(16)
C35 H136 1.000(17)
C35 H137 1.054(18)
C35 H138 0.96(2)
C36 C37 1.5330(19)
C36 C38 1.5334(19)
C36 H139 0.966(13)
C37 H140 0.991(17)
C37 H141 0.981(17)
C37 H142 0.98(2)
C38 H143 1.00(2)
C38 H144 0.996(19)
C38 H145 0.97(2)
C39 C40 1.5145(18)
C39 H146 1.14(2)
C39 H147 1.086(19)
C40 C41 1.525(2)
C40 C42 1.535(2)
C40 H148 1.036(16)
C41 H149 1.02(2)
C41 H150 1.12(2)
C41 H151 1.02(2)
C42 H152 1.08(2)
C42 H153 1.03(2)
C42 H154 1.06(2)
C43 C44 1.5371(18)
C43 H155 0.974(17)
C43 H156 0.995(17)
C44 C46 1.514(2)
C44 C45 1.524(2)
C44 H157 1.009(17)
C45 H158 0.94(2)
C45 H159 1.040(18)
C45 H160 1.06(2)
C46 H161 0.99(2)
C46 H162 0.96(3)
C46 H163 0.96(2)
Ti47 N48 1.9796(10)
Ti47 N52 2.0203(10)
Ti47 C85 2.1180(12)
Ti47 C89 2.1420(13)
N48 C49 1.3745(15)
N48 C53 1.4522(15)
C49 C50 1.3933(17)
C49 C65 1.5631(18)
C50 C51 1.4225(17)
C50 H164 0.917(14)
C51 N52 1.3499(14)
C51 C69 1.5561(16)
N52 C73 1.4503(15)
C53 C58 1.4092(18)
C53 C54 1.4125(17)
C54 C55 1.3969(17)
C54 C59 1.5155(18)
C55 C56 1.375(2)
C55 H165 0.941(18)
C56 C57 1.383(2)
C56 H166 0.925(18)
C57 C58 1.3934(19)
C57 H167 0.987(17)
C58 C62 1.5229(19)
C59 C61 1.533(2)
C59 C60 1.535(2)
C59 H168 0.870(16)
C60 H169 0.976(19)
C60 H170 1.019(18)
C60 H171 1.00(2)
C61 H172 1.045(19)
C61 H173 1.052(17)
C61 H174 0.984(18)
C62 C63 1.501(3)
C62 C64A 1.537(4)
C62 C64 1.555(3)
C62 H175 0.918(18)
C63 H176 1.01(4)
C63 H177 1.01(2)
C63 H178 0.90(3)
C64 H180 0.9800
C64 H181 0.9800
C64 H179 0.9800
C65 C66A 1.458(4)
C65 C67 1.494(3)
C65 C68A 1.529(4)
C65 C68 1.587(4)
C65 C67A 1.589(4)
C65 C66 1.594(4)
C66 H184 0.9800
C66 H183 0.9800
C66 H182 0.9800
C67 H186 0.9800
C67 H185 0.9800
C67 H187 0.9800
C68 H189 0.9800
C68 H188 0.9800
C68 H190 0.9800
C69 C70 1.534(2)
C69 C72 1.5360(19)
C69 C71 1.544(2)
C70 H191 0.85(2)
C70 H192 0.98(2)
C70 H193 1.01(3)
C71 H194 0.97(2)
C71 H195 0.91(2)
C71 H196 0.99(3)
C72 H197 0.962(17)
C72 H198 0.976(17)
C72 H199 0.918(17)
C73 C78 1.4150(17)
C73 C74 1.4153(17)
C74 C75 1.3939(18)
C74 C82 1.5198(18)
C75 C76 1.381(2)
C75 H200 0.922(16)
C76 C77 1.377(2)
C76 H201 0.911(17)
C77 C78 1.3962(18)
C77 H202 0.895(16)
C78 C79 1.5172(19)
C79 C81 1.533(2)
C79 C80 1.540(2)
C79 H203 0.934(17)
C80 H206 1.09(2)
C80 H204 0.93(2)
C80 H205 0.971(19)
C81 H207 1.02(2)
C81 H208 0.962(18)
C81 H209 0.92(2)
C82 C84 1.5364(19)
C82 C83 1.5377(19)
C82 H210 0.926(16)
C83 H211 0.979(16)
C83 H212 1.008(17)
C83 H213 0.972(18)
C84 H214 0.992(18)
C84 H215 0.99(2)
C84 H216 1.03(2)
C85 C86 1.5376(17)
C85 H217 1.022(17)
C85 H218 1.015(16)
C86 C87 1.5214(18)
C86 C88 1.5255(18)
C86 H219 0.949(16)
C87 H220 0.981(19)
C87 H221 0.996(19)
C87 H222 1.008(17)
C88 H25 0.945(19)
C88 H223 1.01(2)
C88 H224 0.945(17)
C89 C90 1.5352(18)
C89 H225 0.988(15)
C89 H226 0.986(16)
C90 C92 1.519(2)
C90 C91 1.5223(19)
C90 H227 0.997(15)
C91 H228 0.977(19)
C91 H229 0.915(19)
C91 H230 1.007(18)
C92 H231 0.908(19)
C92 H232 1.04(2)
C92 H233 0.95(2)
C164 H133 0.954(19)
C164 H134 0.981(18)
C164 H135 0.987(18)
C64A H64C 0.9800
C64A H64B 0.9800
C64A H64A 0.9800
C66A H89A 0.9800
C66A H89B 0.9800
C66A H89C 0.9800
C67A H88A 0.9800
C67A H88B 0.9800
C67A H88C 0.9800
C68A H87A 0.9800
C68A H87B 0.9800
C68A H87C 0.9800

loop_
_geom_torsion_atom_site_label_1
_geom_torsion_atom_site_label_2
_geom_torsion_atom_site_label_3
_geom_torsion_atom_site_label_4
_geom_torsion
N6 Ti1 N2 C3 -29.57(9)
C39 Ti1 N2 C3 -156.48(8)
C43 Ti1 N2 C3 88.90(9)
N6 Ti1 N2 C7 152.56(8)
C39 Ti1 N2 C7 25.66(9)
C43 Ti1 N2 C7 -88.97(8)
C7 N2 C3 C4 -167.35(10)
Ti1 N2 C3 C4 14.99(14)
C7 N2 C3 C19 19.69(17)
Ti1 N2 C3 C19 -157.97(9)
N2 C3 C4 C5 11.8(2)
C19 C3 C4 C5 -174.33(13)
C3 C4 C5 N6 -12.2(2)
C3 C4 C5 C23 173.09(13)
C4 C5 N6 C27 161.79(11)
C23 C5 N6 C27 -24.21(16)
C4 C5 N6 Ti1 -14.28(14)
C23 C5 N6 Ti1 159.71(8)
N2 Ti1 N6 C5 29.16(8)
C39 Ti1 N6 C5 143.93(8)
C43 Ti1 N6 C5 -90.23(9)
N2 Ti1 N6 C27 -147.13(8)
C39 Ti1 N6 C27 -32.37(10)
C43 Ti1 N6 C27 93.47(9)
C3 N2 C7 C8 87.07(14)
Ti1 N2 C7 C8 -95.22(11)
C3 N2 C7 C12 -97.59(13)
Ti1 N2 C7 C12 80.12(12)
C12 C7 C8 C9 6.06(17)
N2 C7 C8 C9 -178.59(11)
C12 C7 C8 C16 -172.95(11)
N2 C7 C8 C16 2.41(17)
C7 C8 C9 C10 -3.6(2)
C16 C8 C9 C10 175.48(13)
C8 C9 C10 C11 -0.7(2)
C9 C10 C11 C12 2.6(2)
C10 C11 C12 C7 -0.05(19)
C10 C11 C12 C13 -179.76(12)
C8 C7 C12 C11 -4.30(17)
N2 C7 C12 C11 -179.59(11)
C8 C7 C12 C13 175.39(11)
N2 C7 C12 C13 0.10(17)
C11 C12 C13 C14 60.53(15)
C7 C12 C13 C14 -119.16(13)
C11 C12 C13 C15 -61.44(16)
C7 C12 C13 C15 118.86(13)
C9 C8 C16 C18 83.39(15)
C7 C8 C16 C18 -97.61(15)
C9 C8 C16 C17 -40.20(17)
C7 C8 C16 C17 138.81(12)
N2 C3 C19 C20 -20.06(17)
C4 C3 C19 C20 166.55(11)
N2 C3 C19 C21 -141.48(12)
C4 C3 C19 C21 45.13(14)
N2 C3 C19 C22 101.24(13)
C4 C3 C19 C22 -72.15(12)
N6 C5 C23 C26 18.08(17)
C4 C5 C23 C26 -167.53(11)
N6 C5 C23 C25 -101.66(13)
C4 C5 C23 C25 72.73(12)
N6 C5 C23 C24 140.13(12)
C4 C5 C23 C24 -45.48(14)
C5 N6 C27 C28 106.73(13)
Ti1 N6 C27 C28 -77.18(12)
C5 N6 C27 C32 -75.68(14)
Ti1 N6 C27 C32 100.41(11)
C32 C27 C28 C29 3.99(18)
N6 C27 C28 C29 -178.46(11)
C32 C27 C28 C36 -176.59(11)
N6 C27 C28 C36 0.96(18)
C27 C28 C29 C30 -1.4(2)
C36 C28 C29 C30 179.17(13)
C28 C29 C30 C31 -1.5(2)
C29 C30 C31 C32 1.8(2)
C30 C31 C32 C27 0.8(2)
C30 C31 C32 C33 -178.51(13)
C28 C27 C32 C31 -3.69(18)
N6 C27 C32 C31 178.72(11)
C28 C27 C32 C33 175.54(11)
N6 C27 C32 C33 -2.06(17)
C31 C32 C33 C164 60.43(16)
C27 C32 C33 C164 -118.80(13)
C31 C32 C33 C35 -61.51(16)
C27 C32 C33 C35 119.27(13)
C29 C28 C36 C37 -59.38(15)
C27 C28 C36 C37 121.20(13)
C29 C28 C36 C38 63.26(16)
C27 C28 C36 C38 -116.16(14)
N2 Ti1 C39 C40 179.95(12)
N6 Ti1 C39 C40 70.25(14)
C43 Ti1 C39 C40 -59.19(14)
Ti1 C39 C40 C41 172.48(12)
Ti1 C39 C40 C42 -64.69(17)
N2 Ti1 C43 C44 -42.37(12)
N6 Ti1 C43 C44 66.55(12)
C39 Ti1 C43 C44 -158.36(11)
Ti1 C43 C44 C46 -53.46(17)
Ti1 C43 C44 C45 -177.95(12)
N52 Ti47 N48 C49 -36.87(9)
C85 Ti47 N48 C49 -155.06(8)
C89 Ti47 N48 C49 82.39(9)
N52 Ti47 N48 C53 137.54(9)
C85 Ti47 N48 C53 19.35(11)
C89 Ti47 N48 C53 -103.20(9)
C53 N48 C49 C50 -147.75(12)
Ti47 N48 C49 C50 26.53(15)
C53 N48 C49 C65 38.05(18)
Ti47 N48 C49 C65 -147.67(10)
N48 C49 C50 C51 5.2(2)
C65 C49 C50 C51 179.89(14)
C49 C50 C51 N52 -16.6(2)
C49 C50 C51 C69 165.44(14)
C50 C51 N52 C73 177.44(11)
C69 C51 N52 C73 -4.97(18)
C50 C51 N52 Ti47 -7.16(14)
C69 C51 N52 Ti47 170.43(9)
N48 Ti47 N52 C51 27.88(9)
C85 Ti47 N52 C51 153.35(8)
C89 Ti47 N52 C51 -85.81(9)
N48 Ti47 N52 C73 -156.26(8)
C85 Ti47 N52 C73 -30.79(9)
C89 Ti47 N52 C73 90.05(9)
C49 N48 C53 C58 68.92(15)
Ti47 N48 C53 C58 -105.10(11)
C49 N48 C53 C54 -113.83(13)
Ti47 N48 C53 C54 72.15(13)
C58 C53 C54 C55 -3.88(18)
N48 C53 C54 C55 178.93(11)
C58 C53 C54 C59 177.08(12)
N48 C53 C54 C59 -0.12(18)
C53 C54 C55 C56 0.7(2)
C59 C54 C55 C56 179.85(13)
C54 C55 C56 C57 1.9(2)
C55 C56 C57 C58 -1.4(2)
C56 C57 C58 C53 -1.7(2)
C56 C57 C58 C62 175.60(14)
C54 C53 C58 C57 4.33(19)
N48 C53 C58 C57 -178.39(12)
C54 C53 C58 C62 -172.79(12)
N48 C53 C58 C62 4.49(18)
C55 C54 C59 C61 67.81(15)
C53 C54 C59 C61 -113.15(14)
C55 C54 C59 C60 -54.51(17)
C53 C54 C59 C60 124.53(14)
C57 C58 C62 C63 -58.8(2)
C53 C58 C62 C63 118.3(2)
C57 C58 C62 C64A 82.5(2)
C53 C58 C62 C64A -100.3(2)
C57 C58 C62 C64 49.4(2)
C53 C58 C62 C64 -133.5(2)
N48 C49 C65 C66A 2.0(4)
C50 C49 C65 C66A -172.5(4)
N48 C49 C65 C67 -158.9(2)
C50 C49 C65 C67 26.6(3)
N48 C49 C65 C68A 125.1(2)
C50 C49 C65 C68A -49.4(2)
N48 C49 C65 C68 81.8(2)
C50 C49 C65 C68 -92.73(19)
N48 C49 C65 C67A -122.7(2)
C50 C49 C65 C67A 62.8(2)
N48 C49 C65 C66 -33.3(2)
C50 C49 C65 C66 152.19(17)
N52 C51 C69 C70 126.68(16)
C50 C51 C69 C70 -55.59(16)
N52 C51 C69 C72 5.00(19)
C50 C51 C69 C72 -177.28(12)
N52 C51 C69 C71 -115.43(15)
C50 C51 C69 C71 62.29(16)
C51 N52 C73 C78 -90.98(14)
Ti47 N52 C73 C78 93.45(11)
C51 N52 C73 C74 93.85(14)
Ti47 N52 C73 C74 -81.72(11)
C78 C73 C74 C75 3.16(17)
N52 C73 C74 C75 178.31(10)
C78 C73 C74 C82 -176.66(11)
N52 C73 C74 C82 -1.51(17)
C73 C74 C75 C76 -0.65(18)
C82 C74 C75 C76 179.18(12)
C74 C75 C76 C77 -1.2(2)
C75 C76 C77 C78 0.6(2)
C76 C77 C78 C73 1.82(19)
C76 C77 C78 C79 -179.72(12)
C74 C73 C78 C77 -3.70(17)
N52 C73 C78 C77 -178.82(10)
C74 C73 C78 C79 177.94(11)
N52 C73 C78 C79 2.82(18)
C77 C78 C79 C81 49.66(17)
C73 C78 C79 C81 -131.99(13)
C77 C78 C79 C80 -71.03(17)
C73 C78 C79 C80 107.32(16)
C75 C74 C82 C84 68.08(15)
C73 C74 C82 C84 -112.10(14)
C75 C74 C82 C83 -53.74(15)
C73 C74 C82 C83 126.09(12)
N48 Ti47 C85 C86 -179.89(8)
N52 Ti47 C85 C86 69.10(10)
C89 Ti47 C85 C86 -56.65(10)
Ti47 C85 C86 C87 90.40(12)
Ti47 C85 C86 C88 -145.88(10)
N48 Ti47 C89 C90 -32.36(11)
N52 Ti47 C89 C90 74.51(11)
C85 Ti47 C89 C90 -162.68(10)
Ti47 C89 C90 C92 160.65(12)
Ti47 C89 C90 C91 -74.64(14)
